data_7204761
loop_
_publ_author_name
'Wang, Zhong-Xia'
'Qin, Hua-Li'

_publ_section_title
;
 Solventless syntheses of pyrazole derivativesElectronic supplementary
 information (ESI) available: analytical and spectroscopic data. See
 http://www.rsc.org/suppdata/gc/b3/b312833d/
;
_journal_issue 2
_journal_name_full 'Green Chemistry'
_journal_page_first 90
_journal_paper_doi 10.1039/b312833d
_journal_volume 6
_journal_year 2004
_chemical_formula_sum 'C12 H14 N2 O2'
_chemical_formula_weight 218.25
_chemical_name_systematic
;
?
;
_space_group_IT_number 15
_symmetry_cell_setting monoclinic
_symmetry_space_group_name_Hall '-C 2yc'
_symmetry_space_group_name_H-M 'C 1 2/c 1'
_atom_sites_solution_hydrogens geom
_atom_sites_solution_primary direct
_atom_sites_solution_secondary difmap
_audit_creation_method SHELXL-97
_cell_angle_alpha 90.00
_cell_angle_beta 117.617(7)
_cell_angle_gamma 90.00
_cell_formula_units_Z 8
_cell_length_a 19.764(9)
_cell_length_b 8.877(4)
_cell_length_c 15.763(7)
_cell_measurement_reflns_used 830
_cell_measurement_temperature 293(2)
_cell_measurement_theta_max 23.99
_cell_measurement_theta_min 3.85
_cell_volume 2450.5(19)
_computing_cell_refinement 'Bruker SMART'
_computing_data_collection 'Bruker SMART'
_computing_data_reduction 'Bruker SAINT'
_computing_molecular_graphics 'Bruker SHELXTL'
_computing_publication_material 'Bruker SHELXTL'
_computing_structure_refinement 'SHELXL-97 (Sheldrick, 1997)'
_computing_structure_solution 'SHELXS-97 (Sheldrick, 1990)'
_diffrn_ambient_temperature 293(2)
_diffrn_measured_fraction_theta_full 0.995
_diffrn_measured_fraction_theta_max 0.995
_diffrn_measurement_device_type 'CCD area detector'
_diffrn_measurement_method 'phi and omega scans'
_diffrn_radiation_monochromator graphite
_diffrn_radiation_source 'fine-focus sealed tube'
_diffrn_radiation_type MoK\a
_diffrn_radiation_wavelength 0.71073
_diffrn_reflns_av_R_equivalents 0.0377
_diffrn_reflns_av_sigmaI/netI 0.0334
_diffrn_reflns_limit_h_max 24
_diffrn_reflns_limit_h_min -24
_diffrn_reflns_limit_k_max 11
_diffrn_reflns_limit_k_min -11
_diffrn_reflns_limit_l_max 19
_diffrn_reflns_limit_l_min -19
_diffrn_reflns_number 9639
_diffrn_reflns_theta_full 26.50
_diffrn_reflns_theta_max 26.50
_diffrn_reflns_theta_min 2.33
_exptl_absorpt_coefficient_mu 0.082
_exptl_absorpt_correction_type none
_exptl_crystal_density_diffrn 1.183
_exptl_crystal_density_meas ?
_exptl_crystal_density_method 'not measured'
_exptl_crystal_F_000 928
_exptl_crystal_size_max 0.30
_exptl_crystal_size_mid 0.20
_exptl_crystal_size_min 0.16
_refine_diff_density_max 0.171
_refine_diff_density_min -0.155
_refine_diff_density_rms 0.035
_refine_ls_extinction_method none
_refine_ls_goodness_of_fit_ref 1.020
_refine_ls_hydrogen_treatment mixed
_refine_ls_matrix_type full
_refine_ls_number_parameters 148
_refine_ls_number_reflns 2529
_refine_ls_number_restraints 0
_refine_ls_restrained_S_all 1.020
_refine_ls_R_factor_all 0.0844
_refine_ls_R_factor_gt 0.0518
_refine_ls_shift/su_max 0.000
_refine_ls_shift/su_mean 0.000
_refine_ls_structure_factor_coef Fsqd
_refine_ls_weighting_details 'calc w=1/[\s^2^(Fo^2^)+(0.0665P)^2^+1.1348P] where P=(Fo^2^+2Fc^2^)/3'
_refine_ls_weighting_scheme calc
_refine_ls_wR_factor_gt 0.1276
_refine_ls_wR_factor_ref 0.1482
_reflns_number_gt 1662
_reflns_number_total 2529
_reflns_threshold_expression >2sigma(I)
_cod_data_source_file b312833d.txt
_cod_data_source_block 030827e
_cod_depositor_comments
;
The following automatic conversions were performed:
'_symmetry_cell_setting' value 'Monoclinic' changed to 'monoclinic'
according to '/home/saulius/struct/CIF-dictionaries/cif_core.dic'
dictionary named 'cif_core.dic' version 2.4.1 from
2010-06-29.

'_exptl_absorpt_correction_type' value 'NONE' changed to
'none' according to '/home/saulius/struct/CIF-dictionaries/cif_core.dic'
dictionary named 'cif_core.dic' version 2.4.1 from 2010-06-29.

Automatic conversion script
Id: cif_fix_enum 1527 2010-12-29 10:47:43Z saulius 

The following automatic conversions were performed:

'_exptl_crystal_density_meas' value 'NONE' was changed to '?' - the
value is perceived as not measured.

Automatic conversion script
Id: cif_fix_values 3008 2015-01-20 13:52:24Z robertas 
;
_cod_original_cell_volume 2450.4(19)
_cod_original_sg_symbol_H-M C2/c
_cod_database_code 7204761

loop_
_symmetry_equiv_pos_as_xyz
'x, y, z'
'-x, y, -z+1/2'
'x+1/2, y+1/2, z'
'-x+1/2, y+1/2, -z+1/2'
'-x, -y, -z'
'x, -y, z-1/2'
'-x+1/2, -y+1/2, -z'
'x+1/2, -y+1/2, z-1/2'

loop_
_atom_site_label
_atom_site_type_symbol
_atom_site_fract_x
_atom_site_fract_y
_atom_site_fract_z
_atom_site_U_iso_or_equiv
_atom_site_adp_type
_atom_site_occupancy
_atom_site_symmetry_multiplicity
_atom_site_calc_flag
_atom_site_refinement_flags
_atom_site_disorder_assembly
_atom_site_disorder_group
O1 O 0.28161(8) 0.88717(17) 0.96499(12) 0.0728(5) Uani 1 1 d . . .
O2 O 0.37683(8) 0.63423(18) 1.09422(11) 0.0709(5) Uani 1 1 d . . .
H2 H 0.3305 0.6406 1.0609 0.106 Uiso 1 1 calc R . .
N1 N 0.40944(8) 0.87386(17) 1.05257(11) 0.0528(4) Uani 1 1 d . . .
N2 N 0.48028(9) 0.94143(18) 1.11481(11) 0.0584(4) Uani 1 1 d . . .
C1 C 0.41411(9) 0.70457(19) 1.04698(13) 0.0500(5) Uani 1 1 d . . .
C2 C 0.50118(10) 0.6808(2) 1.10979(14) 0.0565(5) Uani 1 1 d . . .
H2A H 0.5112 0.6117 1.1620 0.068 Uiso 1 1 calc R . .
H2B H 0.5244 0.6416 1.0720 0.068 Uiso 1 1 calc R . .
C3 C 0.53086(11) 0.8358(2) 1.14705(13) 0.0552(5) Uani 1 1 d . . .
C4 C 0.38429(10) 0.6552(2) 0.94262(14) 0.0541(5) Uani 1 1 d . . .
C5 C 0.33036(11) 0.5413(3) 0.9019(2) 0.0827(8) Uani 1 1 d . . .
H5 H 0.3106 0.4930 0.9380 0.099 Uiso 1 1 calc R . .
C6 C 0.30592(16) 0.4995(4) 0.8062(3) 0.1236(15) Uani 1 1 d . . .
H6 H 0.2690 0.4250 0.7787 0.148 Uiso 1 1 calc R . .
C7 C 0.3361(2) 0.5677(5) 0.7524(2) 0.1325(17) Uani 1 1 d . . .
H7 H 0.3204 0.5380 0.6894 0.159 Uiso 1 1 calc R . .
C8 C 0.3896(2) 0.6798(4) 0.7929(2) 0.1112(11) Uani 1 1 d . . .
H8 H 0.4097 0.7264 0.7566 0.133 Uiso 1 1 calc R . .
C9 C 0.41423(14) 0.7247(3) 0.88745(16) 0.0751(6) Uani 1 1 d . . .
H9 H 0.4505 0.8007 0.9139 0.090 Uiso 1 1 calc R . .
C10 C 0.61319(12) 0.8696(3) 1.21539(17) 0.0791(7) Uani 1 1 d . . .
H10A H 0.6441 0.8516 1.1841 0.119 Uiso 1 1 calc R . .
H10B H 0.6299 0.8055 1.2705 0.119 Uiso 1 1 calc R . .
H10C H 0.6180 0.9731 1.2350 0.119 Uiso 1 1 calc R . .
C11 C 0.34291(11) 0.9539(2) 1.01266(14) 0.0564(5) Uani 1 1 d . . .
C12 C 0.34804(15) 1.1221(3) 1.0282(2) 0.0846(7) Uani 1 1 d . . .
H12A H 0.3011 1.1683 0.9831 0.127 Uiso 1 1 calc R . .
H12B H 0.3895 1.1614 1.0193 0.127 Uiso 1 1 calc R . .
H12C H 0.3567 1.1436 1.0922 0.127 Uiso 1 1 calc R . .

loop_
_atom_site_aniso_label
_atom_site_aniso_U_11
_atom_site_aniso_U_22
_atom_site_aniso_U_33
_atom_site_aniso_U_23
_atom_site_aniso_U_13
_atom_site_aniso_U_12
O1 0.0443(8) 0.0787(10) 0.0948(11) 0.0163(8) 0.0317(8) 0.0121(7)
O2 0.0536(8) 0.0817(10) 0.0843(10) 0.0288(8) 0.0377(8) 0.0077(8)
N1 0.0435(8) 0.0514(9) 0.0607(9) 0.0004(7) 0.0218(7) 0.0066(7)
N2 0.0539(9) 0.0582(10) 0.0581(9) -0.0040(8) 0.0217(8) -0.0004(8)
C1 0.0405(9) 0.0468(10) 0.0633(11) 0.0084(8) 0.0245(8) 0.0045(8)
C2 0.0429(10) 0.0586(11) 0.0620(12) 0.0048(9) 0.0194(9) 0.0054(8)
C3 0.0468(10) 0.0628(12) 0.0516(10) 0.0024(9) 0.0189(8) 0.0009(9)
C4 0.0415(9) 0.0497(10) 0.0617(12) 0.0007(9) 0.0160(8) 0.0104(8)
C5 0.0434(11) 0.0735(15) 0.114(2) -0.0263(14) 0.0224(12) 0.0031(10)
C6 0.0554(16) 0.120(3) 0.139(3) -0.071(2) -0.0035(17) 0.0239(16)
C7 0.113(3) 0.151(4) 0.075(2) -0.038(2) -0.0061(18) 0.080(3)
C8 0.148(3) 0.114(2) 0.0680(17) 0.0144(17) 0.0464(19) 0.061(2)
C9 0.0898(16) 0.0692(14) 0.0658(14) 0.0054(11) 0.0357(13) 0.0142(12)
C10 0.0554(13) 0.0804(16) 0.0762(15) -0.0017(12) 0.0091(11) -0.0040(11)
C11 0.0521(11) 0.0605(12) 0.0635(12) 0.0108(9) 0.0327(10) 0.0136(9)
C12 0.0845(16) 0.0665(15) 0.1043(19) 0.0068(13) 0.0449(14) 0.0250(12)

loop_
_atom_type_symbol
_atom_type_description
_atom_type_scat_dispersion_real
_atom_type_scat_dispersion_imag
_atom_type_scat_source
C C 0.0033 0.0016 'International Tables Vol C Tables 4.2.6.8 and 6.1.1.4'
H H 0.0000 0.0000 'International Tables Vol C Tables 4.2.6.8 and 6.1.1.4'
N N 0.0061 0.0033 'International Tables Vol C Tables 4.2.6.8 and 6.1.1.4'
O O 0.0106 0.0060 'International Tables Vol C Tables 4.2.6.8 and 6.1.1.4'

loop_
_geom_angle_atom_site_label_1
_geom_angle_atom_site_label_2
_geom_angle_atom_site_label_3
_geom_angle
_geom_angle_site_symmetry_1
_geom_angle_site_symmetry_3
_geom_angle_publ_flag
C1 O2 H2 109.5 . . ?
C11 N1 N2 122.03(16) . . ?
C11 N1 C1 124.24(16) . . ?
N2 N1 C1 113.20(13) . . ?
C3 N2 N1 107.55(16) . . ?
O2 C1 N1 110.37(15) . . ?
O2 C1 C4 113.87(16) . . ?
N1 C1 C4 110.09(14) . . ?
O2 C1 C2 107.38(15) . . ?
N1 C1 C2 100.25(14) . . ?
C4 C1 C2 114.03(15) . . ?
C3 C2 C1 103.94(15) . . ?
C3 C2 H2A 111.0 . . ?
C1 C2 H2A 111.0 . . ?
C3 C2 H2B 111.0 . . ?
C1 C2 H2B 111.0 . . ?
H2A C2 H2B 109.0 . . ?
N2 C3 C2 114.84(16) . . ?
N2 C3 C10 121.31(19) . . ?
C2 C3 C10 123.84(17) . . ?
C5 C4 C9 119.2(2) . . ?
C5 C4 C1 122.3(2) . . ?
C9 C4 C1 118.54(18) . . ?
C4 C5 C6 119.7(3) . . ?
C4 C5 H5 120.1 . . ?
C6 C5 H5 120.1 . . ?
C7 C6 C5 120.8(3) . . ?
C7 C6 H6 119.6 . . ?
C5 C6 H6 119.6 . . ?
C8 C7 C6 119.4(3) . . ?
C8 C7 H7 120.3 . . ?
C6 C7 H7 120.3 . . ?
C7 C8 C9 121.0(3) . . ?
C7 C8 H8 119.5 . . ?
C9 C8 H8 119.5 . . ?
C8 C9 C4 120.0(3) . . ?
C8 C9 H9 120.0 . . ?
C4 C9 H9 120.0 . . ?
C3 C10 H10A 109.5 . . ?
C3 C10 H10B 109.5 . . ?
H10A C10 H10B 109.5 . . ?
C3 C10 H10C 109.5 . . ?
H10A C10 H10C 109.5 . . ?
H10B C10 H10C 109.5 . . ?
O1 C11 N1 119.51(19) . . ?
O1 C11 C12 122.94(19) . . ?
N1 C11 C12 117.54(19) . . ?
C11 C12 H12A 109.5 . . ?
C11 C12 H12B 109.5 . . ?
H12A C12 H12B 109.5 . . ?
C11 C12 H12C 109.5 . . ?
H12A C12 H12C 109.5 . . ?
H12B C12 H12C 109.5 . . ?

loop_
_geom_bond_atom_site_label_1
_geom_bond_atom_site_label_2
_geom_bond_distance
_geom_bond_site_symmetry_2
_geom_bond_publ_flag
O1 C11 1.241(2) . ?
O2 C1 1.413(2) . ?
O2 H2 0.8200 . ?
N1 C11 1.365(2) . ?
N1 N2 1.417(2) . ?
N1 C1 1.511(2) . ?
N2 C3 1.290(2) . ?
C1 C4 1.532(3) . ?
C1 C2 1.551(2) . ?
C2 C3 1.505(3) . ?
C2 H2A 0.9700 . ?
C2 H2B 0.9700 . ?
C3 C10 1.508(3) . ?
C4 C5 1.392(3) . ?
C4 C9 1.401(3) . ?
C5 C6 1.404(4) . ?
C5 H5 0.9300 . ?
C6 C7 1.382(5) . ?
C6 H6 0.9300 . ?
C7 C8 1.375(5) . ?
C7 H7 0.9300 . ?
C8 C9 1.395(4) . ?
C8 H8 0.9300 . ?
C9 H9 0.9300 . ?
C10 H10A 0.9600 . ?
C10 H10B 0.9600 . ?
C10 H10C 0.9600 . ?
C11 C12 1.509(3) . ?
C12 H12A 0.9600 . ?
C12 H12B 0.9600 . ?
C12 H12C 0.9600 . ?

loop_
_geom_torsion_atom_site_label_1
_geom_torsion_atom_site_label_2
_geom_torsion_atom_site_label_3
_geom_torsion_atom_site_label_4
_geom_torsion
_geom_torsion_site_symmetry_1
_geom_torsion_site_symmetry_2
_geom_torsion_site_symmetry_3
_geom_torsion_site_symmetry_4
_geom_torsion_publ_flag
C11 N1 N2 C3 174.56(17) . . . . ?
C1 N1 N2 C3 2.6(2) . . . . ?
C11 N1 C1 O2 -63.2(2) . . . . ?
N2 N1 C1 O2 108.56(17) . . . . ?
C11 N1 C1 C4 63.3(2) . . . . ?
N2 N1 C1 C4 -124.90(15) . . . . ?
C11 N1 C1 C2 -176.22(17) . . . . ?
N2 N1 C1 C2 -4.45(19) . . . . ?
O2 C1 C2 C3 -110.93(18) . . . . ?
N1 C1 C2 C3 4.36(18) . . . . ?
C4 C1 C2 C3 121.93(17) . . . . ?
N1 N2 C3 C2 0.7(2) . . . . ?
N1 N2 C3 C10 179.70(19) . . . . ?
C1 C2 C3 N2 -3.5(2) . . . . ?
C1 C2 C3 C10 177.54(19) . . . . ?
O2 C1 C4 C5 -5.6(2) . . . . ?
N1 C1 C4 C5 -130.16(18) . . . . ?
C2 C1 C4 C5 118.09(19) . . . . ?
O2 C1 C4 C9 176.29(16) . . . . ?
N1 C1 C4 C9 51.7(2) . . . . ?
C2 C1 C4 C9 -60.0(2) . . . . ?
C9 C4 C5 C6 -1.0(3) . . . . ?
C1 C4 C5 C6 -179.13(19) . . . . ?
C4 C5 C6 C7 1.5(4) . . . . ?
C5 C6 C7 C8 -1.3(5) . . . . ?
C6 C7 C8 C9 0.5(4) . . . . ?
C7 C8 C9 C4 0.0(4) . . . . ?
C5 C4 C9 C8 0.3(3) . . . . ?
C1 C4 C9 C8 178.44(19) . . . . ?
N2 N1 C11 O1 -174.14(17) . . . . ?
C1 N1 C11 O1 -3.1(3) . . . . ?
N2 N1 C11 C12 6.5(3) . . . . ?
C1 N1 C11 C12 177.61(19) . . . . ?

loop_
_cod_related_entry_id
_cod_related_entry_database
_cod_related_entry_code
1 ChemSpider 2679188
